data_4108857
loop_
_publ_author_name
'Hongjun Fan'
'Debashis Adhikari'
'Anas A. Saleh'
'Rodney L. Clark'
'Francisco J. Zuno-Cruz'
'Gloria Sanchez Cabrera'
'John C. Huffman'
'Maren Pink'
'Daniel J. Mindiola'
'Mu-Hyun Baik'

_publ_section_title
;
 Understanding and Predicting Distorted T- versus Y-Geometries for Neutral
 Chromous Complexes Supported by a Sterically Encumbering \b-Diketiminate
 Ligand
;
_journal_name_full 'Journal of the American Chemical Society'
_journal_page_first 17351
_journal_page_last 17361
_journal_paper_doi 10.1021/ja803798b
_journal_volume 130
_journal_year 2008
_chemical_formula_sum 'C40 H64 Cr N2'
_chemical_formula_weight 624.93
_chemical_name_systematic
; 
 ? 
;
_space_group_IT_number 14
_symmetry_cell_setting monoclinic
_symmetry_space_group_name_Hall '-P 2yn'
_symmetry_space_group_name_H-M 'P 1 21/n 1'
_atom_sites_solution_hydrogens geom
_atom_sites_solution_primary direct
_atom_sites_solution_secondary difmap
_audit_creation_method SHELXL-97
_cell_angle_alpha 90.00
_cell_angle_beta 97.806(2)
_cell_angle_gamma 90.00
_cell_formula_units_Z 4
_cell_length_a 9.9035(7)
_cell_length_b 17.6060(12)
_cell_length_c 21.5766(16)
_cell_measurement_reflns_used 924
_cell_measurement_temperature 123(2)
_cell_measurement_theta_max 27.47
_cell_measurement_theta_min 2.40
_cell_volume 3727.3(5)
_computing_cell_refinement 'SAINT (Bruker, 1999)'
_computing_data_collection 'SMART (Bruker, 1999)'
_computing_data_reduction 'SAINT (Bruker, 1999), XTEL (local program)'
_computing_structure_refinement 'SHELXL-97 (Sheldrick, 1997)'
_computing_structure_solution 'SHELXS-97 (Sheldrick, 1990)'
_diffrn_ambient_temperature 123(2)
_diffrn_detector 'CCD area detector'
_diffrn_detector_area_resol_mean 44.52
_diffrn_detector_type 'Bruker SMART 6000'
_diffrn_measured_fraction_theta_full 0.999
_diffrn_measured_fraction_theta_max 0.999
_diffrn_measurement_details '   0.30 degree frames measured for 3.17 seconds each'
_diffrn_measurement_device 'three-circle goniometer with fixed chi'
_diffrn_measurement_device_type 'Bruker Platform goniometer'
_diffrn_measurement_method '\w scans'
_diffrn_radiation_monochromator graphite
_diffrn_radiation_source 'fine-focus sealed tube'
_diffrn_radiation_type MoK\a
_diffrn_radiation_wavelength 0.71073
_diffrn_reflns_av_R_equivalents 0.0629
_diffrn_reflns_av_sigmaI/netI 0.0771
_diffrn_reflns_limit_h_max 12
_diffrn_reflns_limit_h_min -12
_diffrn_reflns_limit_k_max 22
_diffrn_reflns_limit_k_min -22
_diffrn_reflns_limit_l_max 28
_diffrn_reflns_limit_l_min -28
_diffrn_reflns_number 32011
_diffrn_reflns_theta_full 27.52
_diffrn_reflns_theta_max 27.52
_diffrn_reflns_theta_min 1.91
_diffrn_standards_decay_% 0.0
_exptl_absorpt_coefficient_mu 0.335
_exptl_absorpt_correction_type none
_exptl_crystal_colour green/yellow
_exptl_crystal_density_diffrn 1.114
_exptl_crystal_description 'cleaved fragment'
_exptl_crystal_F_000 1368
_exptl_crystal_size_max 0.30
_exptl_crystal_size_mid 0.30
_exptl_crystal_size_min 0.30
_refine_diff_density_max 0.332
_refine_diff_density_min -0.357
_refine_diff_density_rms 0.048
_refine_ls_extinction_method none
_refine_ls_goodness_of_fit_ref 0.884
_refine_ls_hydrogen_treatment mixed
_refine_ls_matrix_type full
_refine_ls_number_parameters 644
_refine_ls_number_reflns 8572
_refine_ls_number_restraints 0
_refine_ls_restrained_S_all 0.884
_refine_ls_R_factor_all 0.0686
_refine_ls_R_factor_gt 0.0370
_refine_ls_shift/su_max 0.002
_refine_ls_shift/su_mean 0.000
_refine_ls_structure_factor_coef Fsqd
_refine_ls_weighting_details 'calc w=1/[\s^2^(Fo^2^)+(0.0250P)^2^+0.0000P] where P=(Fo^2^+2Fc^2^)/3'
_refine_ls_weighting_scheme calc
_refine_ls_wR_factor_gt 0.0730
_refine_ls_wR_factor_ref 0.0819
_reflns_number_gt 5459
_reflns_number_total 8572
_reflns_threshold_expression >2sigma(I)
_cod_data_source_file ja803798b_si_002.cif
_cod_data_source_block 04160
_cod_original_sg_symbol_H-M 'P 1 21/n 1 '
_cod_database_code 4108857

loop_
_symmetry_equiv_pos_as_xyz
'x, y, z'
'-x+1/2, y+1/2, -z+1/2'
'-x, -y, -z'
'x-1/2, -y-1/2, z-1/2'

loop_
_atom_site_label
_atom_site_type_symbol
_atom_site_fract_x
_atom_site_fract_y
_atom_site_fract_z
_atom_site_U_iso_or_equiv
_atom_site_adp_type
_atom_site_occupancy
_atom_site_symmetry_multiplicity
_atom_site_calc_flag
Cr1 Cr 0.40978(3) 0.747207(15) 0.135820(12) 0.01759(8) Uani 1 1 d
N2 N 0.41193(14) 0.85842(7) 0.15643(6) 0.0176(3) Uani 1 1 d
C3 C 0.34192(18) 0.91349(9) 0.12316(8) 0.0174(4) Uani 1 1 d
C4 C 0.25311(18) 0.89740(9) 0.06865(8) 0.0194(4) Uani 1 1 d
C5 C 0.22360(17) 0.82989(9) 0.03518(8) 0.0177(4) Uani 1 1 d
N6 N 0.28558(14) 0.76592(7) 0.05630(6) 0.0169(3) Uani 1 1 d
C7 C 0.48970(18) 0.86959(8) 0.21706(8) 0.0181(4) Uani 1 1 d
C8 C 0.63359(18) 0.87031(9) 0.22265(8) 0.0201(4) Uani 1 1 d
C9 C 0.7045(2) 0.88147(9) 0.28219(9) 0.0251(4) Uani 1 1 d
C10 C 0.6382(2) 0.88966(10) 0.33424(9) 0.0285(5) Uani 1 1 d
C11 C 0.4979(2) 0.88335(10) 0.32815(9) 0.0270(4) Uani 1 1 d
C12 C 0.42094(19) 0.87253(9) 0.26990(8) 0.0200(4) Uani 1 1 d
C13 C 0.26757(19) 0.86075(10) 0.26568(9) 0.0242(4) Uani 1 1 d
C14 C 0.1988(2) 0.91567(12) 0.30651(11) 0.0328(5) Uani 1 1 d
C15 C 0.2362(2) 0.77903(11) 0.28255(12) 0.0336(5) Uani 1 1 d
C16 C 0.70835(19) 0.85489(10) 0.16680(9) 0.0250(4) Uani 1 1 d
C17 C 0.8596(2) 0.83650(13) 0.18482(12) 0.0356(5) Uani 1 1 d
C18 C 0.6949(2) 0.91722(12) 0.11718(10) 0.0314(5) Uani 1 1 d
C19 C 0.34805(19) 1.00073(9) 0.13928(8) 0.0237(4) Uani 1 1 d
C20 C 0.4518(2) 1.02826(11) 0.19401(10) 0.0300(5) Uani 1 1 d
C21 C 0.2062(2) 1.02560(12) 0.15360(11) 0.0333(5) Uani 1 1 d
C22 C 0.3814(3) 1.04492(11) 0.08139(10) 0.0311(5) Uani 1 1 d
C23 C 0.11617(18) 0.83710(9) -0.02361(8) 0.0203(4) Uani 1 1 d
C24 C 0.1585(2) 0.90038(12) -0.06601(10) 0.0306(5) Uani 1 1 d
C25 C 0.0923(2) 0.76585(11) -0.06396(10) 0.0317(5) Uani 1 1 d
C26 C -0.0205(2) 0.85838(12) -0.00185(10) 0.0283(4) Uani 1 1 d
C27 C 0.28612(17) 0.69199(9) 0.02843(8) 0.0172(4) Uani 1 1 d
C28 C 0.20127(18) 0.63465(9) 0.04793(8) 0.0193(4) Uani 1 1 d
C29 C 0.22228(19) 0.56005(10) 0.02916(8) 0.0228(4) Uani 1 1 d
C30 C 0.32153(19) 0.54250(10) -0.00717(8) 0.0232(4) Uani 1 1 d
C31 C 0.40183(19) 0.59950(10) -0.02714(8) 0.0219(4) Uani 1 1 d
C32 C 0.38605(18) 0.67476(9) -0.01014(8) 0.0182(4) Uani 1 1 d
C33 C 0.47490(19) 0.73617(10) -0.03338(8) 0.0222(4) Uani 1 1 d
C34 C 0.6211(2) 0.73014(14) -0.00212(12) 0.0386(5) Uani 1 1 d
C35 C 0.4699(3) 0.73382(13) -0.10459(10) 0.0353(5) Uani 1 1 d
C36 C 0.08633(19) 0.65240(10) 0.08555(9) 0.0239(4) Uani 1 1 d
C37 C 0.1138(2) 0.62206(14) 0.15198(10) 0.0344(5) Uani 1 1 d
C38 C -0.0499(2) 0.62194(18) 0.05329(12) 0.0450(6) Uani 1 1 d
C39 C 0.5045(2) 0.67759(10) 0.21058(9) 0.0245(4) Uani 1 1 d
C40 C 0.60210(18) 0.61219(9) 0.20096(8) 0.0194(4) Uani 1 1 d
C41 C 0.5430(3) 0.56454(12) 0.14495(10) 0.0381(6) Uani 1 1 d
C42 C 0.7397(2) 0.64294(14) 0.18970(14) 0.0432(6) Uani 1 1 d
C43 C 0.6258(2) 0.56104(11) 0.25850(9) 0.0278(4) Uani 1 1 d
H44 H 0.2045(16) 0.9401(9) 0.0511(7) 0.012(4) Uiso 1 1 d
H45 H 0.8023(19) 0.8832(9) 0.2867(8) 0.021(5) Uiso 1 1 d
H46 H 0.6893(19) 0.8979(10) 0.3739(9) 0.031(5) Uiso 1 1 d
H47 H 0.4513(19) 0.8870(9) 0.3641(9) 0.027(5) Uiso 1 1 d
H48 H 0.2301(17) 0.8691(8) 0.2248(8) 0.015(4) Uiso 1 1 d
H49 H 0.226(2) 0.9065(10) 0.3511(10) 0.034(6) Uiso 1 1 d
H50 H 0.2219(19) 0.9680(11) 0.2988(9) 0.037(6) Uiso 1 1 d
H51 H 0.098(2) 0.9110(10) 0.2989(9) 0.034(6) Uiso 1 1 d
H52 H 0.2759(19) 0.7429(10) 0.2575(9) 0.031(5) Uiso 1 1 d
H53 H 0.142(2) 0.7708(10) 0.2778(9) 0.035(6) Uiso 1 1 d
H54 H 0.271(2) 0.7669(11) 0.3261(10) 0.048(7) Uiso 1 1 d
H55 H 0.6641(18) 0.8107(9) 0.1464(8) 0.026(5) Uiso 1 1 d
H56 H 0.875(2) 0.7983(12) 0.2158(10) 0.046(7) Uiso 1 1 d
H57 H 0.900(2) 0.8187(10) 0.1475(10) 0.039(6) Uiso 1 1 d
H58 H 0.909(2) 0.8811(11) 0.2015(10) 0.041(6) Uiso 1 1 d
H59 H 0.736(2) 0.9646(11) 0.1336(9) 0.042(6) Uiso 1 1 d
H60 H 0.745(2) 0.9037(10) 0.0841(10) 0.040(6) Uiso 1 1 d
H61 H 0.599(2) 0.9263(10) 0.0981(9) 0.037(6) Uiso 1 1 d
H62 H 0.541(2) 1.0154(10) 0.1892(9) 0.030(6) Uiso 1 1 d
H63 H 0.4333(19) 1.0106(10) 0.2359(9) 0.035(6) Uiso 1 1 d
H64 H 0.4462(19) 1.0827(11) 0.1959(9) 0.034(5) Uiso 1 1 d
H65 H 0.136(2) 1.0171(10) 0.1171(10) 0.041(6) Uiso 1 1 d
H66 H 0.2066(19) 1.0783(11) 0.1626(9) 0.034(5) Uiso 1 1 d
H67 H 0.178(2) 0.9973(11) 0.1907(10) 0.042(6) Uiso 1 1 d
H68 H 0.3836(19) 1.0968(11) 0.0906(9) 0.033(5) Uiso 1 1 d
H69 H 0.473(2) 1.0326(10) 0.0710(9) 0.032(6) Uiso 1 1 d
H70 H 0.315(2) 1.0392(10) 0.0461(10) 0.034(6) Uiso 1 1 d
H71 H 0.246(2) 0.8883(10) -0.0785(10) 0.043(6) Uiso 1 1 d
H72 H 0.167(2) 0.9508(11) -0.0483(9) 0.040(6) Uiso 1 1 d
H73 H 0.0924(19) 0.9032(9) -0.1043(9) 0.029(5) Uiso 1 1 d
H74 H 0.023(2) 0.7764(10) -0.0995(9) 0.037(6) Uiso 1 1 d
H75 H 0.055(2) 0.7234(11) -0.0412(9) 0.040(6) Uiso 1 1 d
H76 H 0.173(2) 0.7512(11) -0.0822(9) 0.040(6) Uiso 1 1 d
H77 H -0.088(2) 0.8639(10) -0.0380(10) 0.034(6) Uiso 1 1 d
H78 H -0.016(2) 0.9071(11) 0.0203(9) 0.040(6) Uiso 1 1 d
H79 H -0.050(2) 0.8210(11) 0.0259(10) 0.041(6) Uiso 1 1 d
H80 H 0.1644(18) 0.5219(9) 0.0430(8) 0.022(5) Uiso 1 1 d
H81 H 0.3327(17) 0.4926(9) -0.0206(8) 0.022(5) Uiso 1 1 d
H82 H 0.4677(17) 0.5866(9) -0.0532(8) 0.016(4) Uiso 1 1 d
H83 H 0.4384(17) 0.7834(9) -0.0238(8) 0.019(5) Uiso 1 1 d
H84 H 0.628(2) 0.7364(11) 0.0431(10) 0.045(6) Uiso 1 1 d
H85 H 0.676(2) 0.7701(12) -0.0165(10) 0.052(7) Uiso 1 1 d
H86 H 0.662(2) 0.6810(13) -0.0113(10) 0.060(7) Uiso 1 1 d
H87 H 0.523(2) 0.7748(11) -0.1184(9) 0.036(6) Uiso 1 1 d
H88 H 0.509(2) 0.6865(12) -0.1178(10) 0.047(6) Uiso 1 1 d
H89 H 0.377(3) 0.7374(12) -0.1256(11) 0.061(8) Uiso 1 1 d
H90 H 0.0778(18) 0.7051(10) 0.0877(8) 0.026(5) Uiso 1 1 d
H91 H 0.117(2) 0.5668(12) 0.1515(10) 0.050(7) Uiso 1 1 d
H92 H 0.037(2) 0.6391(11) 0.1756(10) 0.050(6) Uiso 1 1 d
H93 H 0.199(3) 0.6369(13) 0.1731(11) 0.065(8) Uiso 1 1 d
H94 H -0.119(2) 0.6428(12) 0.0724(11) 0.054(7) Uiso 1 1 d
H95 H -0.047(2) 0.5669(14) 0.0569(11) 0.068(9) Uiso 1 1 d
H97 H 0.426(2) 0.6549(10) 0.2274(9) 0.040(6) Uiso 1 1 d
H98 H 0.550(2) 0.7089(10) 0.2460(9) 0.039(6) Uiso 1 1 d
H99 H 0.449(2) 0.5444(12) 0.1511(10) 0.055(7) Uiso 1 1 d
H100 H 0.536(2) 0.5954(11) 0.1061(10) 0.042(6) Uiso 1 1 d
H101 H 0.600(2) 0.5210(12) 0.1395(10) 0.050(7) Uiso 1 1 d
H102 H 0.801(2) 0.6013(12) 0.1850(10) 0.050(7) Uiso 1 1 d
H103 H 0.733(2) 0.6764(11) 0.1535(10) 0.047(6) Uiso 1 1 d
H104 H 0.784(3) 0.6731(15) 0.2250(13) 0.087(10) Uiso 1 1 d
H105 H 0.6875(18) 0.5176(10) 0.2521(8) 0.028(5) Uiso 1 1 d
H106 H 0.667(2) 0.5914(11) 0.2952(10) 0.039(6) Uiso 1 1 d
H107 H 0.535(2) 0.5384(10) 0.2669(9) 0.034(6) Uiso 1 1 d
H96 H -0.071(2) 0.6407(12) 0.0089(12) 0.067(8) Uiso 1 1 d

loop_
_atom_site_aniso_label
_atom_site_aniso_U_11
_atom_site_aniso_U_22
_atom_site_aniso_U_33
_atom_site_aniso_U_23
_atom_site_aniso_U_13
_atom_site_aniso_U_12
Cr1 0.01844(15) 0.01565(14) 0.01739(14) 0.00029(11) -0.00226(11) 0.00213(12)
N2 0.0170(8) 0.0180(7) 0.0169(7) -0.0011(6) -0.0011(6) 0.0003(6)
C3 0.0177(10) 0.0167(8) 0.0177(9) 0.0000(7) 0.0019(8) 0.0007(7)
C4 0.0211(10) 0.0175(9) 0.0184(9) 0.0020(7) -0.0018(8) 0.0052(7)
C5 0.0156(10) 0.0225(9) 0.0152(9) 0.0020(7) 0.0027(7) 0.0003(7)
N6 0.0162(8) 0.0179(7) 0.0160(7) -0.0009(5) 0.0000(6) 0.0020(6)
C7 0.0217(10) 0.0135(8) 0.0176(9) 0.0007(7) -0.0029(8) -0.0006(7)
C8 0.0211(10) 0.0136(8) 0.0243(10) 0.0033(7) -0.0015(8) -0.0027(7)
C9 0.0213(11) 0.0217(10) 0.0293(11) 0.0063(8) -0.0070(9) -0.0053(8)
C10 0.0345(13) 0.0275(10) 0.0196(10) 0.0033(8) -0.0104(9) -0.0072(9)
C11 0.0348(13) 0.0274(10) 0.0179(10) 0.0013(8) 0.0003(9) -0.0041(8)
C12 0.0240(11) 0.0165(8) 0.0181(9) 0.0003(7) -0.0014(8) 0.0003(7)
C13 0.0232(11) 0.0300(10) 0.0188(10) -0.0017(8) 0.0011(9) 0.0014(8)
C14 0.0342(14) 0.0317(12) 0.0339(13) -0.0049(9) 0.0097(11) 0.0025(10)
C15 0.0266(13) 0.0302(11) 0.0457(15) -0.0066(10) 0.0114(11) -0.0025(9)
C16 0.0199(11) 0.0221(10) 0.0326(11) -0.0017(8) 0.0024(9) -0.0035(8)
C17 0.0218(12) 0.0375(13) 0.0473(15) -0.0008(11) 0.0041(11) -0.0002(10)
C18 0.0330(14) 0.0338(12) 0.0288(12) -0.0004(9) 0.0097(11) -0.0047(10)
C19 0.0305(11) 0.0171(9) 0.0218(10) -0.0010(7) -0.0028(8) 0.0043(8)
C20 0.0416(15) 0.0162(10) 0.0291(12) -0.0024(8) -0.0065(10) 0.0022(9)
C21 0.0401(14) 0.0240(11) 0.0343(13) -0.0042(9) -0.0001(11) 0.0109(9)
C22 0.0421(15) 0.0203(11) 0.0284(12) 0.0034(8) -0.0043(11) -0.0008(9)
C23 0.0214(10) 0.0216(9) 0.0161(9) 0.0005(7) -0.0040(8) 0.0033(7)
C24 0.0330(14) 0.0367(12) 0.0204(11) 0.0077(9) -0.0020(10) 0.0000(10)
C25 0.0358(14) 0.0339(12) 0.0207(11) -0.0043(8) -0.0129(10) 0.0078(10)
C26 0.0224(12) 0.0356(12) 0.0248(11) 0.0005(9) -0.0039(9) 0.0042(9)
C27 0.0166(9) 0.0177(8) 0.0150(9) -0.0009(7) -0.0060(7) 0.0034(7)
C28 0.0161(10) 0.0222(9) 0.0182(9) 0.0003(7) -0.0030(8) 0.0017(7)
C29 0.0231(11) 0.0201(9) 0.0235(10) 0.0016(7) -0.0028(8) -0.0030(8)
C30 0.0278(11) 0.0174(9) 0.0217(10) -0.0035(7) -0.0060(8) 0.0043(8)
C31 0.0194(10) 0.0279(10) 0.0173(9) -0.0026(7) -0.0018(8) 0.0063(8)
C32 0.0161(10) 0.0220(9) 0.0148(9) -0.0012(7) -0.0043(7) 0.0013(7)
C33 0.0201(10) 0.0249(10) 0.0216(10) -0.0023(7) 0.0028(8) 0.0002(8)
C34 0.0255(13) 0.0500(15) 0.0391(14) 0.0036(11) -0.0006(11) -0.0097(10)
C35 0.0433(15) 0.0390(13) 0.0245(11) -0.0003(9) 0.0080(11) -0.0123(11)
C36 0.0201(11) 0.0234(10) 0.0284(11) 0.0026(8) 0.0035(8) 0.0001(8)
C37 0.0239(13) 0.0515(15) 0.0278(12) 0.0015(10) 0.0031(10) -0.0027(10)
C38 0.0202(13) 0.079(2) 0.0349(14) -0.0008(13) 0.0015(11) 0.0004(12)
C39 0.0259(12) 0.0238(10) 0.0238(10) 0.0004(8) 0.0030(9) 0.0052(8)
C40 0.0202(10) 0.0198(9) 0.0178(9) 0.0033(7) 0.0017(8) 0.0041(7)
C41 0.0621(18) 0.0258(11) 0.0236(12) -0.0017(9) -0.0039(11) 0.0091(11)
C42 0.0267(13) 0.0413(14) 0.0642(18) 0.0207(13) 0.0151(13) 0.0081(11)
C43 0.0344(13) 0.0249(10) 0.0240(11) 0.0037(8) 0.0036(10) 0.0086(9)

loop_
_atom_type_symbol
_atom_type_description
_atom_type_scat_dispersion_real
_atom_type_scat_dispersion_imag
_atom_type_scat_source
Cr Cr 0.3209 0.6236 'International Tables Vol C Tables 4.2.6.8 and 6.1.1.4'
N N 0.0061 0.0033 'International Tables Vol C Tables 4.2.6.8 and 6.1.1.4'
C C 0.0033 0.0016 'International Tables Vol C Tables 4.2.6.8 and 6.1.1.4'
H H 0.0000 0.0000 'International Tables Vol C Tables 4.2.6.8 and 6.1.1.4'

loop_
_geom_angle_atom_site_label_1
_geom_angle_atom_site_label_2
_geom_angle_atom_site_label_3
_geom_angle
N6 Cr1 N2 90.93(5)
N6 Cr1 C39 153.91(7)
N2 Cr1 C39 113.67(7)
C3 N2 C7 124.17(13)
C3 N2 Cr1 126.66(11)
C7 N2 Cr1 108.85(9)
N2 C3 C4 121.58(14)
N2 C3 C19 125.81(15)
C4 C3 C19 112.61(14)
C3 C4 C5 131.97(16)
C3 C4 H44 113.9(10)
C5 C4 H44 114.2(10)
N6 C5 C4 119.11(15)
N6 C5 C23 125.70(14)
C4 C5 C23 115.18(14)
C5 N6 C27 130.64(14)
C5 N6 Cr1 129.35(11)
C27 N6 Cr1 99.98(9)
C12 C7 C8 121.60(16)
C12 C7 N2 118.94(15)
C8 C7 N2 119.20(15)
C9 C8 C7 117.16(17)
C9 C8 C16 121.15(17)
C7 C8 C16 121.59(16)
C10 C9 C8 121.90(19)
C10 C9 H45 119.8(11)
C8 C9 H45 118.3(11)
C11 C10 C9 119.75(18)
C11 C10 H46 120.4(12)
C9 C10 H46 119.8(12)
C10 C11 C12 121.14(19)
C10 C11 H47 120.4(11)
C12 C11 H47 118.4(11)
C11 C12 C7 118.10(17)
C11 C12 C13 119.48(16)
C7 C12 C13 122.36(15)
C12 C13 C15 110.36(16)
C12 C13 C14 113.45(16)
C15 C13 C14 109.72(17)
C12 C13 H48 107.8(11)
C15 C13 H48 108.0(10)
C14 C13 H48 107.3(10)
C13 C14 H49 112.1(11)
C13 C14 H50 111.6(11)
H49 C14 H50 106.5(15)
C13 C14 H51 111.6(11)
H49 C14 H51 106.9(16)
H50 C14 H51 107.8(15)
C13 C15 H52 112.4(11)
C13 C15 H53 110.6(11)
H52 C15 H53 108.4(16)
C13 C15 H54 112.2(12)
H52 C15 H54 106.4(16)
H53 C15 H54 106.5(17)
C8 C16 C18 114.95(15)
C8 C16 C17 113.65(17)
C18 C16 C17 108.61(17)
C8 C16 H55 105.4(10)
C18 C16 H55 105.5(10)
C17 C16 H55 108.2(11)
C16 C17 H56 113.1(13)
C16 C17 H57 110.2(12)
H56 C17 H57 107.5(16)
C16 C17 H58 110.3(12)
H56 C17 H58 106.8(18)
H57 C17 H58 108.8(16)
C16 C18 H59 111.6(12)
C16 C18 H60 109.9(11)
H59 C18 H60 104.6(16)
C16 C18 H61 113.1(11)
H59 C18 H61 110.0(16)
H60 C18 H61 107.2(16)
C20 C19 C22 105.59(16)
C20 C19 C21 106.81(16)
C22 C19 C21 108.63(16)
C20 C19 C3 118.68(15)
C22 C19 C3 108.59(15)
C21 C19 C3 108.20(15)
C19 C20 H62 112.5(12)
C19 C20 H63 114.4(11)
H62 C20 H63 108.7(16)
C19 C20 H64 108.1(11)
H62 C20 H64 108.0(16)
H63 C20 H64 104.7(15)
C19 C21 H65 110.9(12)
C19 C21 H66 109.9(12)
H65 C21 H66 107.2(15)
C19 C21 H67 112.1(11)
H65 C21 H67 108.4(16)
H66 C21 H67 108.2(15)
C19 C22 H68 108.8(12)
C19 C22 H69 112.1(11)
H68 C22 H69 105.6(16)
C19 C22 H70 113.4(12)
H68 C22 H70 105.7(16)
H69 C22 H70 110.7(16)
C25 C23 C24 106.85(16)
C25 C23 C26 107.43(16)
C24 C23 C26 109.15(16)
C25 C23 C5 115.87(14)
C24 C23 C5 109.58(15)
C26 C23 C5 107.79(14)
C23 C24 H71 109.6(12)
C23 C24 H72 116.5(12)
H71 C24 H72 106.5(16)
C23 C24 H73 109.4(11)
H71 C24 H73 107.2(16)
H72 C24 H73 107.3(15)
C23 C25 H74 109.3(11)
C23 C25 H75 112.1(11)
H74 C25 H75 105.3(16)
C23 C25 H76 112.2(12)
H74 C25 H76 105.0(16)
H75 C25 H76 112.4(16)
C23 C26 H77 108.7(12)
C23 C26 H78 112.3(12)
H77 C26 H78 106.7(15)
C23 C26 H79 112.3(12)
H77 C26 H79 109.7(16)
H78 C26 H79 106.9(17)
C32 C27 C28 121.02(14)
C32 C27 N6 119.05(14)
C28 C27 N6 119.16(15)
C29 C28 C27 117.83(16)
C29 C28 C36 120.01(16)
C27 C28 C36 122.10(15)
C30 C29 C28 121.53(17)
C30 C29 H80 121.8(10)
C28 C29 H80 116.7(10)
C29 C30 C31 120.02(16)
C29 C30 H81 120.8(10)
C31 C30 H81 119.1(10)
C30 C31 C32 121.27(18)
C30 C31 H82 118.9(10)
C32 C31 H82 119.8(10)
C31 C32 C27 118.30(16)
C31 C32 C33 120.00(16)
C27 C32 C33 121.70(14)
C34 C33 C32 111.33(16)
C34 C33 C35 110.08(18)
C32 C33 C35 111.74(15)
C34 C33 H83 109.6(11)
C32 C33 H83 107.4(10)
C35 C33 H83 106.5(10)
C33 C34 H84 111.5(13)
C33 C34 H85 110.8(13)
H84 C34 H85 106.0(17)
C33 C34 H86 111.4(14)
H84 C34 H86 109.1(18)
H85 C34 H86 107.9(18)
C33 C35 H87 110.3(11)
C33 C35 H88 110.9(12)
H87 C35 H88 107.0(17)
C33 C35 H89 111.5(14)
H87 C35 H89 109.0(17)
H88 C35 H89 108.0(18)
C28 C36 C37 112.41(16)
C28 C36 C38 111.35(17)
C37 C36 C38 109.87(18)
C28 C36 H90 108.1(11)
C37 C36 H90 108.0(11)
C38 C36 H90 106.9(11)
C36 C37 H91 110.1(13)
C36 C37 H92 108.5(12)
H91 C37 H92 109.0(16)
C36 C37 H93 113.2(15)
H91 C37 H93 104.9(18)
H92 C37 H93 111.0(19)
C36 C38 H94 108.5(14)
C36 C38 H95 107.6(15)
H94 C38 H95 112(2)
C36 C38 H96 111.8(14)
H94 C38 H96 103.1(19)
H95 C38 H96 113.8(19)
C40 C39 Cr1 123.20(13)
C40 C39 H97 106.8(11)
Cr1 C39 H97 102.8(11)
C40 C39 H98 106.9(11)
Cr1 C39 H98 111.5(11)
H97 C39 H98 103.8(15)
C42 C40 C41 109.08(19)
C42 C40 C43 107.38(17)
C41 C40 C43 108.72(16)
C42 C40 C39 110.47(16)
C41 C40 C39 109.85(16)
C43 C40 C39 111.27(15)
C40 C41 H99 110.4(13)
C40 C41 H100 110.2(11)
H99 C41 H100 109.5(17)
C40 C41 H101 111.4(13)
H99 C41 H101 107.4(17)
H100 C41 H101 107.9(17)
C40 C42 H102 109.8(13)
C40 C42 H103 112.1(13)
H102 C42 H103 110.6(18)
C40 C42 H104 112.8(16)
H102 C42 H104 106(2)
H103 C42 H104 105.8(19)
C40 C43 H105 111.6(10)
C40 C43 H106 109.3(11)
H105 C43 H106 109.0(15)
C40 C43 H107 109.5(11)
H105 C43 H107 107.1(14)
H106 C43 H107 110.4(15)

loop_
_geom_bond_atom_site_label_1
_geom_bond_atom_site_label_2
_geom_bond_distance
Cr1 N6 1.9981(14)
Cr1 N2 2.0074(13)
Cr1 C39 2.1386(19)
N2 C3 1.342(2)
N2 C7 1.439(2)
C3 C4 1.399(2)
C3 C19 1.574(2)
C4 C5 1.401(2)
C4 H44 0.945(15)
C5 N6 1.333(2)
C5 C23 1.546(2)
N6 C27 1.4341(19)
C7 C12 1.406(2)
C7 C8 1.414(2)
C8 C9 1.392(2)
C8 C16 1.522(3)
C9 C10 1.383(3)
C9 H45 0.960(18)
C10 C11 1.382(3)
C10 H46 0.944(19)
C11 C12 1.392(2)
C11 H47 0.958(19)
C12 C13 1.523(3)
C13 C15 1.526(3)
C13 C14 1.529(3)
C13 H48 0.921(17)
C14 H49 0.98(2)
C14 H50 0.969(19)
C14 H51 0.99(2)
C15 H52 0.954(19)
C15 H53 0.94(2)
C15 H54 0.98(2)
C16 C18 1.526(3)
C16 C17 1.530(3)
C16 H55 0.969(17)
C17 H56 0.95(2)
C17 H57 0.99(2)
C17 H58 0.97(2)
C18 H59 0.97(2)
C18 H60 0.95(2)
C18 H61 1.00(2)
C19 C20 1.535(3)
C19 C22 1.545(3)
C19 C21 1.543(3)
C20 H62 0.93(2)
C20 H63 0.997(19)
C20 H64 0.961(19)
C21 H65 0.99(2)
C21 H66 0.949(19)
C21 H67 1.01(2)
C22 H68 0.934(19)
C22 H69 0.99(2)
C22 H70 0.94(2)
C23 C25 1.527(2)
C23 C24 1.536(3)
C23 C26 1.538(3)
C24 H71 0.96(2)
C24 H72 0.966(19)
C24 H73 0.984(19)
C25 H74 0.97(2)
C25 H75 0.992(19)
C25 H76 0.97(2)
C26 H77 0.96(2)
C26 H78 0.981(19)
C26 H79 0.96(2)
C27 C32 1.410(2)
C27 C28 1.414(2)
C28 C29 1.398(2)
C28 C36 1.518(2)
C29 C30 1.373(3)
C29 H80 0.957(17)
C30 C31 1.385(2)
C30 H81 0.936(16)
C31 C32 1.389(2)
C31 H82 0.945(17)
C32 C33 1.521(2)
C33 C34 1.515(3)
C33 C35 1.531(3)
C33 H83 0.941(16)
C34 H84 0.97(2)
C34 H85 0.97(2)
C34 H86 0.99(2)
C35 H87 0.961(19)
C35 H88 0.98(2)
C35 H89 0.97(2)
C36 C37 1.519(3)
C36 C38 1.529(3)
C36 H90 0.934(17)
C37 H91 0.97(2)
C37 H92 1.02(2)
C37 H93 0.94(3)
C38 H94 0.92(2)
C38 H95 0.97(2)
C38 H96 1.01(3)
C39 C40 1.535(2)
C39 H97 0.99(2)
C39 H98 1.00(2)
C40 C42 1.516(3)
C40 C41 1.521(3)
C40 C43 1.526(2)
C41 H99 1.02(2)
C41 H100 0.99(2)
C41 H101 0.97(2)
C42 H102 0.97(2)
C42 H103 0.97(2)
C42 H104 0.98(3)
C43 H105 1.000(18)
C43 H106 1.00(2)
C43 H107 1.02(2)

loop_
_geom_torsion_atom_site_label_1
_geom_torsion_atom_site_label_2
_geom_torsion_atom_site_label_3
_geom_torsion_atom_site_label_4
_geom_torsion
N6 Cr1 N2 C3 2.66(14)
C39 Cr1 N2 C3 -168.40(14)
N6 Cr1 N2 C7 176.27(11)
C39 Cr1 N2 C7 5.21(13)
C7 N2 C3 C4 -170.98(16)
Cr1 N2 C3 C4 1.7(2)
C7 N2 C3 C19 9.0(3)
Cr1 N2 C3 C19 -178.31(13)
N2 C3 C4 C5 -5.0(3)
C19 C3 C4 C5 175.03(18)
C3 C4 C5 N6 1.1(3)
C3 C4 C5 C23 179.67(18)
C4 C5 N6 C27 -172.30(16)
C23 C5 N6 C27 9.3(3)
C4 C5 N6 Cr1 5.7(2)
C23 C5 N6 Cr1 -172.67(12)
N2 Cr1 N6 C5 -6.56(15)
C39 Cr1 N6 C5 154.55(16)
N2 Cr1 N6 C27 171.89(10)
C39 Cr1 N6 C27 -27.0(2)
C3 N2 C7 C12 79.1(2)
Cr1 N2 C7 C12 -94.68(14)
C3 N2 C7 C8 -106.64(18)
Cr1 N2 C7 C8 79.56(15)
C12 C7 C8 C9 -6.1(2)
N2 C7 C8 C9 179.86(14)
C12 C7 C8 C16 170.38(15)
N2 C7 C8 C16 -3.7(2)
C7 C8 C9 C10 1.6(2)
C16 C8 C9 C10 -174.87(16)
C8 C9 C10 C11 2.9(3)
C9 C10 C11 C12 -3.2(3)
C10 C11 C12 C7 -1.2(3)
C10 C11 C12 C13 176.07(16)
C8 C7 C12 C11 5.9(2)
N2 C7 C12 C11 179.97(14)
C8 C7 C12 C13 -171.26(15)
N2 C7 C12 C13 2.8(2)
C11 C12 C13 C15 -79.2(2)
C7 C12 C13 C15 97.9(2)
C11 C12 C13 C14 44.4(2)
C7 C12 C13 C14 -138.48(17)
C9 C8 C16 C18 -113.8(2)
C7 C8 C16 C18 69.9(2)
C9 C8 C16 C17 12.3(2)
C7 C8 C16 C17 -164.05(16)
N2 C3 C19 C20 6.1(3)
C4 C3 C19 C20 -173.89(17)
N2 C3 C19 C22 126.60(19)
C4 C3 C19 C22 -53.4(2)
N2 C3 C19 C21 -115.67(19)
C4 C3 C19 C21 64.32(19)
N6 C5 C23 C25 -7.0(3)
C4 C5 C23 C25 174.59(17)
N6 C5 C23 C24 -127.96(18)
C4 C5 C23 C24 53.6(2)
N6 C5 C23 C26 113.37(18)
C4 C5 C23 C26 -65.06(19)
C5 N6 C27 C32 89.2(2)
Cr1 N6 C27 C32 -89.18(15)
C5 N6 C27 C28 -100.7(2)
Cr1 N6 C27 C28 80.88(15)
C32 C27 C28 C29 1.8(2)
N6 C27 C28 C29 -168.10(15)
C32 C27 C28 C36 -175.54(16)
N6 C27 C28 C36 14.6(2)
C27 C28 C29 C30 -0.2(3)
C36 C28 C29 C30 177.17(17)
C28 C29 C30 C31 -1.3(3)
C29 C30 C31 C32 1.3(3)
C30 C31 C32 C27 0.3(3)
C30 C31 C32 C33 -179.39(16)
C28 C27 C32 C31 -1.8(2)
N6 C27 C32 C31 168.06(15)
C28 C27 C32 C33 177.86(15)
N6 C27 C32 C33 -12.3(2)
C31 C32 C33 C34 -70.7(2)
C27 C32 C33 C34 109.6(2)
C31 C32 C33 C35 52.8(2)
C27 C32 C33 C35 -126.87(19)
C29 C28 C36 C37 70.9(2)
C27 C28 C36 C37 -111.9(2)
C29 C28 C36 C38 -52.9(2)
C27 C28 C36 C38 124.3(2)
N6 Cr1 C39 C40 64.4(2)
N2 Cr1 C39 C40 -136.26(14)
Cr1 C39 C40 C42 74.8(2)
Cr1 C39 C40 C41 -45.6(2)
Cr1 C39 C40 C43 -166.00(14)
